data_4348460
loop_
_publ_author_name
'Ahmed, Basil M.'
'Mezei, Gellert'

_publ_section_title
;
 From Ordinary to Extraordinary: Insights into the Formation Mechanism and
 pH-Dependent Assembly/Disassembly of Nanojars.
;
_journal_issue 15
_journal_name_full 'Inorganic chemistry'
_journal_page_first 7717
_journal_page_last 7728
_journal_paper_doi 10.1021/acs.inorgchem.6b01172
_journal_volume 55
_journal_year 2016
_chemical_formula_sum 'C11 H13 Cu3 N9 O7'
_chemical_formula_weight 573.92
_space_group_crystal_system tetragonal
_space_group_IT_number 96
_space_group_name_Hall 'P 4nw 2abw'
_space_group_name_H-M_alt 'P 43 21 2'
_atom_sites_solution_hydrogens mixed
_audit_creation_method SHELXL-2014/6
_cell_angle_alpha 90
_cell_angle_beta 90
_cell_angle_gamma 90
_cell_formula_units_Z 4
_cell_length_a 11.44660(10)
_cell_length_b 11.44660(10)
_cell_length_c 14.7076(2)
_cell_measurement_reflns_used 9459
_cell_measurement_temperature 296(2)
_cell_measurement_theta_max 24.47
_cell_measurement_theta_min 2.25
_cell_volume 1927.06(4)
_computing_cell_refinement 'Bruker SAINT'
_computing_data_collection 'Bruker APEX2'
_computing_data_reduction 'Bruker SAINT'
_computing_molecular_graphics 'Bruker SHELXTL'
_computing_publication_material 'Bruker SHELXTL'
_computing_structure_refinement 'SHELXL-2014 (Sheldrick 2014)'
_computing_structure_solution 'SHELXS-97 (Sheldrick 2008)'
_diffrn_ambient_temperature 296(2)
_diffrn_measured_fraction_theta_full 1.000
_diffrn_measured_fraction_theta_max 0.999
_diffrn_measurement_device_type 'Bruker APEX-II CCD'
_diffrn_measurement_method '\f and \w scans'
_diffrn_radiation_type MoK\a
_diffrn_radiation_wavelength 0.71073
_diffrn_reflns_av_R_equivalents 0.0311
_diffrn_reflns_av_unetI/netI 0.0209
_diffrn_reflns_Laue_measured_fraction_full 1.000
_diffrn_reflns_Laue_measured_fraction_max 0.999
_diffrn_reflns_limit_h_max 15
_diffrn_reflns_limit_h_min -14
_diffrn_reflns_limit_k_max 17
_diffrn_reflns_limit_k_min -16
_diffrn_reflns_limit_l_max 21
_diffrn_reflns_limit_l_min -21
_diffrn_reflns_number 50415
_diffrn_reflns_point_group_measured_fraction_full 1.000
_diffrn_reflns_point_group_measured_fraction_max 0.999
_diffrn_reflns_theta_full 25.242
_diffrn_reflns_theta_max 31.957
_diffrn_reflns_theta_min 2.255
_exptl_absorpt_coefficient_mu 3.337
_exptl_absorpt_correction_T_max 0.7463
_exptl_absorpt_correction_T_min 0.5929
_exptl_absorpt_correction_type multi-scan
_exptl_absorpt_process_details sadabs
_exptl_crystal_colour blue
_exptl_crystal_density_diffrn 1.978
_exptl_crystal_description prism
_exptl_crystal_F_000 1140
_exptl_crystal_size_max 0.45
_exptl_crystal_size_mid 0.22
_exptl_crystal_size_min 0.20
_refine_diff_density_max 0.312
_refine_diff_density_min -0.234
_refine_diff_density_rms 0.059
_refine_ls_abs_structure_details
;
 Flack x determined using 827 quotients [(I+)-(I-)]/[(I+)+(I-)]
 (Parsons, Flack and Wagner, Acta Cryst. B69 (2013) 249-259).
;
_refine_ls_abs_structure_Flack 0.019(6)
_refine_ls_extinction_method none
_refine_ls_goodness_of_fit_ref 1.030
_refine_ls_hydrogen_treatment mixed
_refine_ls_matrix_type full
_refine_ls_number_parameters 183
_refine_ls_number_reflns 3323
_refine_ls_number_restraints 9
_refine_ls_restrained_S_all 1.040
_refine_ls_R_factor_all 0.0573
_refine_ls_R_factor_gt 0.0284
_refine_ls_shift/su_max 0.003
_refine_ls_shift/su_mean 0.000
_refine_ls_structure_factor_coef Fsqd
_refine_ls_weighting_details 'w=1/[\s^2^(Fo^2^)+(0.0261P)^2^+0.5730P] where P=(Fo^2^+2Fc^2^)/3'
_refine_ls_weighting_scheme calc
_refine_ls_wR_factor_gt 0.0579
_refine_ls_wR_factor_ref 0.0663
_reflns_Friedel_coverage 0.700
_reflns_Friedel_fraction_full 1.000
_reflns_Friedel_fraction_max 0.999
_reflns_number_gt 2322
_reflns_number_total 3323
_reflns_threshold_expression 'I > 2\s(I)'
_cod_data_source_file ic6b01172_si_002.cif
_cod_data_source_block 1b
_cod_database_code 4348460
_shelx_space_group_comment
;
The symmetry employed for this shelxl refinement is uniquely defined
by the following loop, which should always be used as a source of
symmetry information in preference to the above space-group names.
They are only intended as comments.
;
_shelxl_version_number 2014/6

loop_
_space_group_symop_operation_xyz
'x, y, z'
'-y+1/2, x+1/2, z+3/4'
'y+1/2, -x+1/2, z+1/4'
'x+1/2, -y+1/2, -z+1/4'
'-x+1/2, y+1/2, -z+3/4'
'-x, -y, z+1/2'
'y, x, -z'
'-y, -x, -z+1/2'

loop_
_atom_site_label
_atom_site_type_symbol
_atom_site_fract_x
_atom_site_fract_y
_atom_site_fract_z
_atom_site_U_iso_or_equiv
_atom_site_adp_type
_atom_site_occupancy
_atom_site_site_symmetry_order
_atom_site_calc_flag
_atom_site_refinement_flags_posn
_atom_site_refinement_flags_adp
_atom_site_refinement_flags_occupancy
_atom_site_disorder_assembly
_atom_site_disorder_group
Cu1 Cu 0.19148(3) 0.19148(3) 0.0000 0.05483(16) Uani 1 2 d S T P . .
Cu2 Cu 0.46779(4) 0.27381(4) 0.03733(3) 0.05660(13) Uani 1 1 d D . . . .
O1 O 0.3181(4) 0.3050(4) -0.0342(3) 0.0488(9) Uani 0.5 1 d D . P A -1
H1O H 0.327(7) 0.280(6) -0.086(3) 0.059 Uiso 0.5 1 d D U P B -1
N1 N 0.3083(3) 0.0807(2) 0.0438(2) 0.0557(6) Uani 1 1 d . . . . .
N2 N 0.4175(3) 0.1177(3) 0.0641(2) 0.0561(7) Uani 1 1 d . . . . .
N3 N 0.5135(3) 0.4319(3) 0.0099(2) 0.0624(8) Uani 1 1 d . . . . .
N4A N 0.6807(9) 0.1883(9) 0.0056(8) 0.055(2) Uani 0.5 1 d D . P A 1
O2A O 0.6256(11) 0.2359(15) 0.0708(7) 0.061(2) Uani 0.5 1 d D . P A 1
O3A O 0.7686(6) 0.1340(6) 0.0295(5) 0.0729(16) Uani 0.5 1 d D . P A 1
O4A O 0.6429(8) 0.1926(9) -0.0712(5) 0.083(2) Uani 0.5 1 d D . P A 1
N4B N 0.7037(8) 0.1826(9) 0.0501(6) 0.063(2) Uani 0.5 1 d D . P A 2
O2B O 0.6301(11) 0.2434(16) 0.1022(7) 0.062(3) Uani 0.5 1 d D . P A 2
O3B O 0.7920(6) 0.1433(7) 0.0859(6) 0.085(2) Uani 0.5 1 d D . P A 2
O4B O 0.6807(13) 0.1752(13) -0.0313(7) 0.095(4) Uani 0.5 1 d D . P A 2
N5 N 0.0663(3) 0.0663(3) 0.0000 0.0640(11) Uani 1 2 d S T P A .
C1 C 0.4767(4) 0.0249(4) 0.0966(3) 0.0679(9) Uani 1 1 d . . . . .
H1 H 0.5539 0.0265 0.1164 0.082 Uiso 1 1 calc R U . . .
C2 C 0.4074(4) -0.0710(4) 0.0961(3) 0.0686(10) Uani 1 1 d . . . . .
H2 H 0.4269 -0.1462 0.1146 0.082 Uiso 1 1 calc R U . . .
C3 C 0.3023(3) -0.0334(3) 0.0625(3) 0.0649(9) Uani 1 1 d . . . . .
H3 H 0.2367 -0.0801 0.0540 0.078 Uiso 1 1 calc R U . . .
C4 C 0.6165(4) 0.4856(4) 0.0166(3) 0.0816(14) Uani 1 1 d . . . . .
H4 H 0.6870 0.4494 0.0304 0.098 Uiso 1 1 calc R U . . .
C5 C 0.6022(4) 0.6022(4) 0.0000 0.099(2) Uani 1 2 d S T P . .
H5 H 0.6596 0.6596 0.0000 0.119 Uiso 1 2 calc R U P . .
C6 C -0.0029(3) -0.0029(3) 0.0000 0.0601(12) Uani 1 2 d S T P . .
C7 C -0.0921(4) -0.0921(4) 0.0000 0.089(2) Uani 1 2 d S T P A .
H7A H -0.1661 -0.0577 0.0150 0.134 Uiso 0.5 1 calc R U P . .
H7B H -0.0730 -0.1508 0.0442 0.134 Uiso 0.5 1 calc R U P . .
H7C H -0.0966 -0.1272 -0.0592 0.134 Uiso 0.5 1 calc R U P . .

loop_
_atom_site_aniso_label
_atom_site_aniso_U_11
_atom_site_aniso_U_22
_atom_site_aniso_U_33
_atom_site_aniso_U_23
_atom_site_aniso_U_13
_atom_site_aniso_U_12
Cu1 0.04393(19) 0.04393(19) 0.0766(4) -0.00612(19) 0.00612(19) -0.0048(2)
Cu2 0.0486(2) 0.0563(3) 0.0648(2) -0.00892(19) 0.00763(18) -0.00944(18)
O1 0.049(2) 0.043(2) 0.055(2) -0.008(2) 0.005(2) -0.0091(19)
N1 0.0477(15) 0.0464(14) 0.0730(16) -0.0079(13) 0.0091(14) -0.0033(12)
N2 0.0502(16) 0.0557(17) 0.0623(16) -0.0043(13) 0.0032(13) -0.0024(13)
N3 0.0578(17) 0.0667(18) 0.0625(17) -0.0011(15) 0.0008(15) -0.0194(14)
N4A 0.045(4) 0.063(4) 0.057(8) 0.004(6) -0.006(6) -0.001(3)
O2A 0.050(4) 0.066(4) 0.067(7) -0.022(6) -0.003(5) 0.002(3)
O3A 0.050(3) 0.082(4) 0.087(5) 0.000(4) -0.005(4) 0.012(3)
O4A 0.089(5) 0.101(5) 0.060(5) -0.012(4) -0.010(3) -0.003(4)
N4B 0.051(5) 0.071(5) 0.066(6) -0.016(5) 0.004(4) 0.002(4)
O2B 0.049(4) 0.075(5) 0.064(6) -0.026(6) 0.005(4) -0.005(3)
O3B 0.057(4) 0.096(5) 0.101(5) -0.023(4) -0.010(4) 0.024(3)
O4B 0.089(7) 0.142(9) 0.055(7) -0.033(6) 0.002(6) -0.012(6)
N5 0.0522(15) 0.0522(15) 0.088(3) 0.0036(16) -0.0036(16) -0.008(2)
C1 0.061(2) 0.067(2) 0.076(2) 0.004(2) -0.0072(19) 0.002(2)
C2 0.071(3) 0.055(2) 0.080(2) 0.0051(19) 0.000(2) 0.0017(19)
C3 0.057(2) 0.0511(19) 0.086(2) -0.0032(18) 0.0076(19) -0.0031(17)
C4 0.069(3) 0.091(3) 0.086(3) 0.014(2) -0.011(2) -0.034(2)
C5 0.091(3) 0.091(3) 0.115(5) 0.031(4) -0.031(4) -0.052(4)
C6 0.0535(17) 0.0535(17) 0.073(3) -0.0025(16) 0.0025(16) -0.001(2)
C7 0.067(2) 0.067(2) 0.133(6) -0.015(3) 0.015(3) -0.023(3)

loop_
_atom_type_symbol
_atom_type_description
_atom_type_scat_dispersion_real
_atom_type_scat_dispersion_imag
_atom_type_scat_source
C C 0.0033 0.0016 'International Tables Vol C Tables 4.2.6.8 and 6.1.1.4'
H H 0.0000 0.0000 'International Tables Vol C Tables 4.2.6.8 and 6.1.1.4'
N N 0.0061 0.0033 'International Tables Vol C Tables 4.2.6.8 and 6.1.1.4'
O O 0.0106 0.0060 'International Tables Vol C Tables 4.2.6.8 and 6.1.1.4'
Cu Cu 0.3201 1.2651 'International Tables Vol C Tables 4.2.6.8 and 6.1.1.4'

loop_
_geom_angle_atom_site_label_1
_geom_angle_atom_site_label_2
_geom_angle_atom_site_label_3
_geom_angle
_geom_angle_site_symmetry_1
_geom_angle_site_symmetry_3
N1 Cu1 N1 177.17(17) . 7
N1 Cu1 O1 90.50(17) . .
N1 Cu1 O1 86.76(15) 7 .
N1 Cu1 N5 91.42(8) . .
N1 Cu1 N5 91.42(8) 7 .
O1 Cu1 N5 165.18(12) . .
N1 Cu1 O2B 95.9(4) . 4_455
N1 Cu1 O2B 84.0(4) 7 4_455
N5 Cu1 O2B 90.7(3) . 4_455
N1 Cu1 O2B 84.0(4) . 2_544
N1 Cu1 O2B 95.9(4) 7 2_544
N5 Cu1 O2B 90.7(3) . 2_544
O2B Cu1 O2B 178.6(7) 4_455 2_544
N2 Cu2 O2A 91.1(6) . .
N2 Cu2 N3 178.29(13) . .
O2A Cu2 N3 90.6(6) . .
N2 Cu2 O1 90.97(15) . .
O2A Cu2 O1 163.7(3) . .
N3 Cu2 O1 87.47(15) . .
N2 Cu2 O2B 91.0(5) . .
N3 Cu2 O2B 90.6(5) . .
Cu1 O1 Cu2 111.3(2) . .
Cu1 O1 H1O 96(5) . .
Cu2 O1 H1O 108(5) . .
C3 N1 N2 107.9(3) . .
C3 N1 Cu1 131.9(3) . .
N2 N1 Cu1 120.1(2) . .
C1 N2 N1 107.3(3) . .
C1 N2 Cu2 131.0(3) . .
N1 N2 Cu2 121.6(2) . .
C4 N3 N3 107.9(3) . 7
C4 N3 Cu2 131.1(3) . .
N3 N3 Cu2 120.41(10) 7 .
O4A N4A O3A 125.3(10) . .
O4A N4A O2A 120.7(10) . .
O3A N4A O2A 113.9(12) . .
N4A O2A Cu2 111.7(7) . .
O3B N4B O4B 124.8(12) . .
O3B N4B O2B 117.7(9) . .
O4B N4B O2B 117.4(11) . .
N4B O2B Cu2 112.4(6) . .
N4B O2B Cu1 119.8(8) . 3
Cu2 O2B Cu1 127.8(5) . 3
C6 N5 Cu1 180.0(4) . .
C2 C1 N2 110.0(4) . .
C2 C1 H1 125.0 . .
N2 C1 H1 125.0 . .
C1 C2 C3 105.2(4) . .
C1 C2 H2 127.4 . .
C3 C2 H2 127.4 . .
N1 C3 C2 109.7(4) . .
N1 C3 H3 125.2 . .
C2 C3 H3 125.2 . .
N3 C4 C5 109.4(5) . .
N3 C4 H4 125.3 . .
C5 C4 H4 125.3 . .
C4 C5 C4 105.4(6) . 7
C4 C5 H5 127.3 . .
C4 C5 H5 127.3 7 .
N5 C6 C7 180.0(6) . .
C6 C7 H7A 109.5 . .
C6 C7 H7B 109.5 . .
H7A C7 H7B 109.5 . .
C6 C7 H7C 109.5 . .
H7A C7 H7C 109.5 . .
H7B C7 H7C 109.5 . .

loop_
_geom_bond_atom_site_label_1
_geom_bond_atom_site_label_2
_geom_bond_distance
_geom_bond_site_symmetry_2
Cu1 N1 1.952(3) .
Cu1 N1 1.952(3) 7
Cu1 O1 2.011(4) .
Cu1 N5 2.027(4) .
Cu1 O2B 2.403(8) 4_455
Cu1 O2B 2.403(8) 2_544
Cu2 N2 1.919(3) .
Cu2 O2A 1.922(12) .
Cu2 N3 1.927(3) .
Cu2 O1 2.042(5) .
Cu2 O2B 2.117(12) .
O1 H1O 0.82(3) .
N1 C3 1.336(4) .
N1 N2 1.354(4) .
N2 C1 1.347(5) .
N3 C4 1.333(5) .
N3 N3 1.352(7) 7
N4A O4A 1.211(12) .
N4A O3A 1.234(12) .
N4A O2A 1.270(13) .
N4B O3B 1.225(11) .
N4B O4B 1.228(11) .
N4B O2B 1.335(14) .
O2B Cu1 2.403(8) 3
N5 C6 1.120(7) .
C1 C2 1.355(6) .
C1 H1 0.9300 .
C2 C3 1.370(6) .
C2 H2 0.9300 .
C3 H3 0.9300 .
C4 C5 1.366(6) .
C4 H4 0.9300 .
C5 C4 1.366(6) 7
C5 H5 0.9300 .
C6 C7 1.444(8) .
C7 H7A 0.9600 .
C7 H7B 0.9600 .
C7 H7C 0.9600 .
